data_4081069
loop_
_publ_author_name
'Wang, Fenhua'
'Wang, Shaowu'
'Zhu, Xiancui'
'Zhou, Shuangliu'
'Miao, Hui'
'Gu, Xiaoxia'
'Wei, Yun'
'Yuan, Qingbing'

_publ_section_title
;
 Novel Lanthanide Amides Incorporating Neutral Pyrrole Ligand in a
 Constrained Geometry Architecture: Synthesis, Characterization, Reaction,
 and Catalytic Activity
;
_journal_issue 14
_journal_name_full Organometallics
_journal_page_first 3920
_journal_paper_doi 10.1021/om400409x
_journal_volume 32
_journal_year 2013
_chemical_formula_sum 'C26 H53 La N4 Si4'
_chemical_formula_weight 672.99
_chemical_name_systematic
; 
 ? 
;
_space_group_IT_number 15
_symmetry_cell_setting monoclinic
_symmetry_space_group_name_Hall '-C 2yc'
_symmetry_space_group_name_H-M 'C 1 2/c 1'
_atom_sites_solution_hydrogens geom
_atom_sites_solution_primary direct
_atom_sites_solution_secondary difmap
_audit_creation_method SHELXL-97
_cell_angle_alpha 90.00
_cell_angle_beta 92.9010(10)
_cell_angle_gamma 90.00
_cell_formula_units_Z 8
_cell_length_a 20.6220(12)
_cell_length_b 15.6675(9)
_cell_length_c 21.8991(13)
_cell_measurement_reflns_used 9916
_cell_measurement_temperature 293(2)
_cell_measurement_theta_max 27.58
_cell_measurement_theta_min 2.44
_cell_volume 7066.4(7)
_computing_structure_refinement 'SHELXL-97 (Sheldrick, 1997)'
_computing_structure_solution 'SHELXS-97 (Sheldrick, 1990)'
_diffrn_ambient_temperature 293(2)
_diffrn_measured_fraction_theta_full 0.997
_diffrn_measured_fraction_theta_max 0.997
_diffrn_measurement_device_type 'CCD area detector'
_diffrn_measurement_method 'phi and omega scans'
_diffrn_radiation_monochromator graphite
_diffrn_radiation_source 'fine-focus sealed tube'
_diffrn_radiation_type MoK\a
_diffrn_radiation_wavelength 0.71073
_diffrn_reflns_av_R_equivalents 0.0000
_diffrn_reflns_av_sigmaI/netI 0.0315
_diffrn_reflns_limit_h_max 26
_diffrn_reflns_limit_h_min -26
_diffrn_reflns_limit_k_max 20
_diffrn_reflns_limit_k_min 0
_diffrn_reflns_limit_l_max 28
_diffrn_reflns_limit_l_min 0
_diffrn_reflns_number 8163
_diffrn_reflns_theta_full 27.58
_diffrn_reflns_theta_max 27.58
_diffrn_reflns_theta_min 1.63
_exptl_absorpt_coefficient_mu 1.364
_exptl_absorpt_correction_T_max 0.8012
_exptl_absorpt_correction_T_min 0.7720
_exptl_absorpt_correction_type multi-scan
_exptl_crystal_colour colorless
_exptl_crystal_density_diffrn 1.265
_exptl_crystal_density_method 'not measured'
_exptl_crystal_description block
_exptl_crystal_F_000 2800
_exptl_crystal_size_max 0.20
_exptl_crystal_size_mid 0.18
_exptl_crystal_size_min 0.17
_refine_diff_density_max 0.487
_refine_diff_density_min -0.389
_refine_diff_density_rms 0.056
_refine_ls_extinction_method none
_refine_ls_goodness_of_fit_ref 1.030
_refine_ls_hydrogen_treatment constr
_refine_ls_matrix_type full
_refine_ls_number_parameters 330
_refine_ls_number_reflns 8163
_refine_ls_number_restraints 0
_refine_ls_restrained_S_all 1.030
_refine_ls_R_factor_all 0.0408
_refine_ls_R_factor_gt 0.0263
_refine_ls_shift/su_max 0.005
_refine_ls_shift/su_mean 0.000
_refine_ls_structure_factor_coef Fsqd
_refine_ls_weighting_details 'calc w=1/[\s^2^(Fo^2^)+(0.0200P)^2^+4.0503P] where P=(Fo^2^+2Fc^2^)/3'
_refine_ls_weighting_scheme calc
_refine_ls_wR_factor_gt 0.0546
_refine_ls_wR_factor_ref 0.0576
_reflns_number_gt 6420
_reflns_number_total 8163
_reflns_threshold_expression >2sigma(I)
_cod_data_source_file om400409x_si_002.cif
_cod_data_source_block 2
_cod_depositor_comments
;
The following automatic conversions were performed:

'_symmetry_cell_setting' value 'Monoclinic' changed to 'monoclinic'
according to /home/saulius/struct/CIF-dictionaries/cif_core.dic
dictionary named 'cif_core.dic' version 2.4.2 from 2011-04-26.

Automatic conversion script
Id: cif_fix_values 1891 2012-01-12 08:04:46Z andrius 
;
_cod_original_sg_symbol_H-M C2/c
_cod_database_code 4081069

loop_
_symmetry_equiv_pos_as_xyz
'x, y, z'
'-x, y, -z+1/2'
'x+1/2, y+1/2, z'
'-x+1/2, y+1/2, -z+1/2'
'-x, -y, -z'
'x, -y, z-1/2'
'-x+1/2, -y+1/2, -z'
'x+1/2, -y+1/2, z-1/2'

loop_
_atom_site_label
_atom_site_type_symbol
_atom_site_fract_x
_atom_site_fract_y
_atom_site_fract_z
_atom_site_U_iso_or_equiv
_atom_site_adp_type
_atom_site_occupancy
_atom_site_symmetry_multiplicity
_atom_site_calc_flag
_atom_site_refinement_flags
C1 C 0.65130(12) -0.06983(17) 0.28114(12) 0.0535(6) Uani 1 1 d .
H1 H 0.6453 -0.0534 0.2404 0.064 Uiso 1 1 calc R
C2 C 0.59856(12) -0.09734(18) 0.31178(14) 0.0647(7) Uani 1 1 d .
H2 H 0.5577 -0.0983 0.2918 0.078 Uiso 1 1 calc R
C3 C 0.60575(14) -0.12358(19) 0.37189(14) 0.0691(8) Uani 1 1 d .
H3 H 0.5702 -0.1428 0.3925 0.083 Uiso 1 1 calc R
C4 C 0.66644(14) -0.12077(17) 0.40072(12) 0.0620(7) Uani 1 1 d .
H4 H 0.6718 -0.1378 0.4413 0.074 Uiso 1 1 calc R
C5 C 0.71978(12) -0.09298(15) 0.37032(11) 0.0503(6) Uani 1 1 d .
H5 H 0.7604 -0.0923 0.3908 0.060 Uiso 1 1 calc R
C6 C 0.71367(11) -0.06580(14) 0.30927(10) 0.0420(5) Uani 1 1 d .
C7 C 0.82456(11) -0.01634(15) 0.30948(11) 0.0487(6) Uani 1 1 d .
H7A H 0.8590 -0.0139 0.2809 0.058 Uiso 1 1 calc R
H7B H 0.8344 -0.0628 0.3377 0.058 Uiso 1 1 calc R
C8 C 0.82375(12) 0.06767(16) 0.34547(11) 0.0521(6) Uani 1 1 d .
H8A H 0.7935 0.0635 0.3778 0.063 Uiso 1 1 calc R
H8B H 0.8666 0.0793 0.3639 0.063 Uiso 1 1 calc R
C9 C 0.91547(13) 0.1593(2) 0.26293(14) 0.0732(8) Uani 1 1 d .
H9A H 0.9340 0.1966 0.2337 0.110 Uiso 1 1 calc R
H9B H 0.9265 0.1012 0.2539 0.110 Uiso 1 1 calc R
H9C H 0.9323 0.1737 0.3033 0.110 Uiso 1 1 calc R
C10 C 0.84353(12) 0.16897(16) 0.25961(11) 0.0515(6) Uani 1 1 d .
C11 C 0.80437(13) 0.21541(16) 0.21997(11) 0.0560(6) Uani 1 1 d .
H11 H 0.8177 0.2453 0.1861 0.067 Uiso 1 1 calc R
C12 C 0.74024(13) 0.21022(16) 0.23915(11) 0.0562(6) Uani 1 1 d .
H12 H 0.7039 0.2357 0.2199 0.067 Uiso 1 1 calc R
C13 C 0.74063(12) 0.16125(15) 0.29089(11) 0.0499(6) Uani 1 1 d .
C14 C 0.68782(13) 0.14344(18) 0.33306(13) 0.0652(7) Uani 1 1 d .
H14A H 0.6845 0.0830 0.3393 0.098 Uiso 1 1 calc R
H14B H 0.6474 0.1648 0.3155 0.098 Uiso 1 1 calc R
H14C H 0.6975 0.1711 0.3716 0.098 Uiso 1 1 calc R
C15 C 0.63667(15) 0.2145(2) 0.09553(16) 0.0861(10) Uani 1 1 d .
H15A H 0.6727 0.2278 0.1233 0.129 Uiso 1 1 calc R
H15B H 0.6034 0.2567 0.0991 0.129 Uiso 1 1 calc R
H15C H 0.6508 0.2141 0.0544 0.129 Uiso 1 1 calc R
C16 C 0.55959(16) 0.1189(3) 0.18630(15) 0.1031(12) Uani 1 1 d .
H16A H 0.5344 0.0685 0.1929 0.155 Uiso 1 1 calc R
H16B H 0.5313 0.1674 0.1828 0.155 Uiso 1 1 calc R
H16C H 0.5904 0.1269 0.2202 0.155 Uiso 1 1 calc R
C17 C 0.54162(16) 0.0863(3) 0.05130(16) 0.1033(12) Uani 1 1 d .
H17A H 0.5628 0.0790 0.0136 0.155 Uiso 1 1 calc R
H17B H 0.5124 0.1339 0.0477 0.155 Uiso 1 1 calc R
H17C H 0.5177 0.0355 0.0600 0.155 Uiso 1 1 calc R
C18 C 0.57778(14) -0.1253(2) 0.11258(16) 0.0900(10) Uani 1 1 d .
H18A H 0.5754 -0.1285 0.1562 0.135 Uiso 1 1 calc R
H18B H 0.5774 -0.1819 0.0958 0.135 Uiso 1 1 calc R
H18C H 0.5412 -0.0939 0.0956 0.135 Uiso 1 1 calc R
C19 C 0.66306(18) -0.0773(2) 0.00900(13) 0.0879(10) Uani 1 1 d .
H19A H 0.6293 -0.0446 -0.0117 0.132 Uiso 1 1 calc R
H19B H 0.6596 -0.1359 -0.0036 0.132 Uiso 1 1 calc R
H19C H 0.7046 -0.0552 -0.0011 0.132 Uiso 1 1 calc R
C20 C 0.72154(13) -0.13884(17) 0.12863(13) 0.0642(7) Uani 1 1 d .
H20A H 0.7628 -0.1180 0.1166 0.096 Uiso 1 1 calc R
H20B H 0.7157 -0.1966 0.1149 0.096 Uiso 1 1 calc R
H20C H 0.7203 -0.1369 0.1724 0.096 Uiso 1 1 calc R
C21 C 0.89799(14) -0.14387(18) 0.20481(13) 0.0673(7) Uani 1 1 d .
H21A H 0.9158 -0.1128 0.2395 0.101 Uiso 1 1 calc R
H21B H 0.9192 -0.1982 0.2025 0.101 Uiso 1 1 calc R
H21C H 0.8523 -0.1524 0.2090 0.101 Uiso 1 1 calc R
C22 C 0.99877(14) -0.0527(2) 0.1384(2) 0.1062(13) Uani 1 1 d .
H22A H 1.0095 -0.0241 0.1015 0.159 Uiso 1 1 calc R
H22B H 1.0246 -0.1034 0.1434 0.159 Uiso 1 1 calc R
H22C H 1.0074 -0.0155 0.1727 0.159 Uiso 1 1 calc R
C23 C 0.9002(2) -0.1628(2) 0.07011(16) 0.1059(13) Uani 1 1 d .
H23A H 0.8548 -0.1697 0.0593 0.159 Uiso 1 1 calc R
H23B H 0.9182 -0.2165 0.0835 0.159 Uiso 1 1 calc R
H23C H 0.9222 -0.1432 0.0352 0.159 Uiso 1 1 calc R
C24 C 0.87780(19) 0.0250(2) -0.00963(13) 0.0940(11) Uani 1 1 d .
H24A H 0.9175 -0.0070 -0.0097 0.141 Uiso 1 1 calc R
H24B H 0.8782 0.0686 -0.0404 0.141 Uiso 1 1 calc R
H24C H 0.8416 -0.0125 -0.0181 0.141 Uiso 1 1 calc R
C25 C 0.79624(13) 0.14520(19) 0.05711(13) 0.0669(8) Uani 1 1 d .
H25A H 0.7582 0.1101 0.0516 0.100 Uiso 1 1 calc R
H25B H 0.8000 0.1810 0.0219 0.100 Uiso 1 1 calc R
H25C H 0.7927 0.1802 0.0928 0.100 Uiso 1 1 calc R
C26 C 0.94093(14) 0.1492(2) 0.07930(16) 0.0852(10) Uani 1 1 d .
H26A H 0.9376 0.1787 0.1175 0.128 Uiso 1 1 calc R
H26B H 0.9410 0.1899 0.0466 0.128 Uiso 1 1 calc R
H26C H 0.9805 0.1169 0.0802 0.128 Uiso 1 1 calc R
La1 La 0.764825(6) 0.039051(8) 0.180655(5) 0.03792(5) Uani 1 1 d .
N2 N 0.80414(9) 0.13606(12) 0.30347(8) 0.0482(5) Uani 1 1 d .
N1 N 0.76376(9) -0.03432(12) 0.27599(8) 0.0442(4) Uani 1 1 d .
N3 N 0.66333(9) 0.03050(12) 0.12269(8) 0.0456(5) Uani 1 1 d .
N4 N 0.85998(8) 0.00463(13) 0.12532(8) 0.0433(4) Uani 1 1 d .
Si1 Si 0.60363(3) 0.10662(5) 0.11452(3) 0.05582(19) Uani 1 1 d .
Si2 Si 0.65464(3) -0.06995(5) 0.09346(3) 0.05203(17) Uani 1 1 d .
Si3 Si 0.91082(3) -0.08210(5) 0.13381(3) 0.05527(18) Uani 1 1 d .
Si4 Si 0.87016(3) 0.07543(5) 0.06701(3) 0.05307(17) Uani 1 1 d .

loop_
_atom_site_aniso_label
_atom_site_aniso_U_11
_atom_site_aniso_U_22
_atom_site_aniso_U_33
_atom_site_aniso_U_23
_atom_site_aniso_U_13
_atom_site_aniso_U_12
C1 0.0538(14) 0.0585(16) 0.0481(14) 0.0061(12) 0.0036(11) 0.0009(12)
C2 0.0466(14) 0.074(2) 0.074(2) 0.0011(16) 0.0075(13) 0.0038(13)
C3 0.0646(17) 0.074(2) 0.071(2) 0.0023(16) 0.0287(15) -0.0015(15)
C4 0.0821(19) 0.0611(17) 0.0442(15) 0.0037(13) 0.0188(13) 0.0001(14)
C5 0.0601(14) 0.0491(15) 0.0419(13) 0.0018(11) 0.0049(11) -0.0007(11)
C6 0.0501(12) 0.0375(12) 0.0386(12) -0.0010(10) 0.0054(10) 0.0014(10)
C7 0.0482(13) 0.0523(15) 0.0455(14) 0.0056(11) 0.0024(10) 0.0017(11)
C8 0.0565(14) 0.0594(16) 0.0398(13) 0.0037(12) -0.0050(11) -0.0034(12)
C9 0.0579(16) 0.090(2) 0.0718(19) 0.0043(17) 0.0009(14) -0.0192(15)
C10 0.0597(14) 0.0485(15) 0.0466(14) -0.0020(11) 0.0042(11) -0.0099(12)
C11 0.0787(18) 0.0433(14) 0.0463(14) 0.0022(12) 0.0061(13) -0.0034(13)
C12 0.0683(17) 0.0490(15) 0.0506(15) -0.0036(12) -0.0024(12) 0.0129(13)
C13 0.0602(15) 0.0452(14) 0.0446(14) -0.0086(11) 0.0051(11) 0.0053(11)
C14 0.0710(17) 0.0617(18) 0.0643(18) -0.0087(14) 0.0176(14) 0.0102(14)
C15 0.083(2) 0.076(2) 0.099(3) 0.0180(19) -0.0029(18) 0.0196(17)
C16 0.089(2) 0.138(3) 0.085(3) 0.011(2) 0.034(2) 0.037(2)
C17 0.081(2) 0.117(3) 0.107(3) -0.012(2) -0.045(2) 0.025(2)
C18 0.0606(18) 0.095(3) 0.114(3) 0.009(2) -0.0036(18) -0.0282(17)
C19 0.118(3) 0.090(2) 0.0544(18) -0.0117(17) -0.0050(18) -0.001(2)
C20 0.0620(16) 0.0530(16) 0.0767(19) -0.0012(14) -0.0060(14) -0.0006(13)
C21 0.0729(18) 0.0573(17) 0.0724(19) 0.0029(15) 0.0090(15) 0.0114(14)
C22 0.0468(16) 0.119(3) 0.154(4) 0.035(3) 0.0175(19) 0.0079(18)
C23 0.151(4) 0.086(3) 0.082(2) -0.024(2) 0.022(2) 0.025(2)
C24 0.122(3) 0.118(3) 0.0445(17) -0.0016(18) 0.0222(18) 0.011(2)
C25 0.0688(17) 0.078(2) 0.0548(17) 0.0180(14) 0.0067(13) -0.0011(15)
C26 0.0689(19) 0.090(2) 0.097(2) 0.023(2) 0.0120(17) -0.0230(17)
La1 0.03578(6) 0.04581(8) 0.03226(7) -0.00021(6) 0.00261(4) -0.00183(6)
N2 0.0562(11) 0.0480(12) 0.0402(11) -0.0005(9) 0.0011(9) -0.0038(9)
N1 0.0463(10) 0.0474(12) 0.0390(10) 0.0022(9) 0.0014(8) -0.0025(9)
N3 0.0413(9) 0.0579(13) 0.0376(10) 0.0050(9) 0.0006(8) -0.0007(9)
N4 0.0417(10) 0.0511(11) 0.0377(10) -0.0021(9) 0.0070(8) -0.0035(9)
Si1 0.0450(4) 0.0720(5) 0.0500(4) 0.0033(4) -0.0022(3) 0.0091(3)
Si2 0.0465(4) 0.0589(4) 0.0499(4) 0.0015(3) -0.0052(3) -0.0093(3)
Si3 0.0473(4) 0.0614(5) 0.0582(4) -0.0044(4) 0.0129(3) 0.0040(3)
Si4 0.0513(4) 0.0690(5) 0.0397(4) 0.0012(3) 0.0106(3) -0.0067(3)

loop_
_atom_type_symbol
_atom_type_description
_atom_type_scat_dispersion_real
_atom_type_scat_dispersion_imag
_atom_type_scat_source
C C 0.0033 0.0016 'International Tables Vol C Tables 4.2.6.8 and 6.1.1.4'
H H 0.0000 0.0000 'International Tables Vol C Tables 4.2.6.8 and 6.1.1.4'
N N 0.0061 0.0033 'International Tables Vol C Tables 4.2.6.8 and 6.1.1.4'
Si Si 0.0817 0.0704 'International Tables Vol C Tables 4.2.6.8 and 6.1.1.4'
La La -0.2871 2.4523 'International Tables Vol C Tables 4.2.6.8 and 6.1.1.4'

loop_
_geom_angle_atom_site_label_1
_geom_angle_atom_site_label_2
_geom_angle_atom_site_label_3
_geom_angle
C2 C1 C6 122.1(2)
C2 C1 H1 119.0
C6 C1 H1 119.0
C1 C2 C3 120.6(3)
C1 C2 H2 119.7
C3 C2 H2 119.7
C4 C3 C2 118.7(3)
C4 C3 H3 120.6
C2 C3 H3 120.6
C3 C4 C5 121.1(3)
C3 C4 H4 119.4
C5 C4 H4 119.4
C4 C5 C6 121.2(2)
C4 C5 H5 119.4
C6 C5 H5 119.4
N1 C6 C1 118.6(2)
N1 C6 C5 125.2(2)
C1 C6 C5 116.2(2)
N1 C7 C8 113.28(19)
N1 C7 H7A 108.9
C8 C7 H7A 108.9
N1 C7 H7B 108.9
C8 C7 H7B 108.9
H7A C7 H7B 107.7
N2 C8 C7 108.46(19)
N2 C8 H8A 110.0
C7 C8 H8A 110.0
N2 C8 H8B 110.0
C7 C8 H8B 110.0
H8A C8 H8B 108.4
C10 C9 H9A 109.5
C10 C9 H9B 109.5
H9A C9 H9B 109.5
C10 C9 H9C 109.5
H9A C9 H9C 109.5
H9B C9 H9C 109.5
C11 C10 N2 106.8(2)
C11 C10 C9 129.9(2)
N2 C10 C9 123.0(2)
C11 C10 La1 73.58(14)
N2 C10 La1 80.37(13)
C9 C10 La1 117.08(17)
C10 C11 C12 108.3(2)
C10 C11 La1 80.49(15)
C12 C11 La1 77.68(14)
C10 C11 H11 125.9
C12 C11 H11 125.9
La1 C11 H11 108.9
C13 C12 C11 108.2(2)
C13 C12 La1 81.92(14)
C11 C12 La1 75.24(14)
C13 C12 H12 125.9
C11 C12 H12 125.9
La1 C12 H12 109.7
C12 C13 N2 106.9(2)
C12 C13 C14 130.1(2)
N2 C13 C14 122.6(2)
C12 C13 La1 72.53(14)
N2 C13 La1 78.07(12)
C14 C13 La1 120.79(16)
C13 C14 H14A 109.5
C13 C14 H14B 109.5
H14A C14 H14B 109.5
C13 C14 H14C 109.5
H14A C14 H14C 109.5
H14B C14 H14C 109.5
Si1 C15 H15A 109.5
Si1 C15 H15B 109.5
H15A C15 H15B 109.5
Si1 C15 H15C 109.5
H15A C15 H15C 109.5
H15B C15 H15C 109.5
Si1 C16 H16A 109.5
Si1 C16 H16B 109.5
H16A C16 H16B 109.5
Si1 C16 H16C 109.5
H16A C16 H16C 109.5
H16B C16 H16C 109.5
Si1 C17 H17A 109.5
Si1 C17 H17B 109.5
H17A C17 H17B 109.5
Si1 C17 H17C 109.5
H17A C17 H17C 109.5
H17B C17 H17C 109.5
Si2 C18 H18A 109.5
Si2 C18 H18B 109.5
H18A C18 H18B 109.5
Si2 C18 H18C 109.5
H18A C18 H18C 109.5
H18B C18 H18C 109.5
Si2 C19 H19A 109.5
Si2 C19 H19B 109.5
H19A C19 H19B 109.5
Si2 C19 H19C 109.5
H19A C19 H19C 109.5
H19B C19 H19C 109.5
Si2 C20 H20A 109.5
Si2 C20 H20B 109.5
H20A C20 H20B 109.5
Si2 C20 H20C 109.5
H20A C20 H20C 109.5
H20B C20 H20C 109.5
Si3 C21 H21A 109.5
Si3 C21 H21B 109.5
H21A C21 H21B 109.5
Si3 C21 H21C 109.5
H21A C21 H21C 109.5
H21B C21 H21C 109.5
Si3 C22 H22A 109.5
Si3 C22 H22B 109.5
H22A C22 H22B 109.5
Si3 C22 H22C 109.5
H22A C22 H22C 109.5
H22B C22 H22C 109.5
Si3 C23 H23A 109.5
Si3 C23 H23B 109.5
H23A C23 H23B 109.5
Si3 C23 H23C 109.5
H23A C23 H23C 109.5
H23B C23 H23C 109.5
Si4 C24 H24A 109.5
Si4 C24 H24B 109.5
H24A C24 H24B 109.5
Si4 C24 H24C 109.5
H24A C24 H24C 109.5
H24B C24 H24C 109.5
Si4 C25 H25A 109.5
Si4 C25 H25B 109.5
H25A C25 H25B 109.5
Si4 C25 H25C 109.5
H25A C25 H25C 109.5
H25B C25 H25C 109.5
Si4 C26 H26A 109.5
Si4 C26 H26B 109.5
H26A C26 H26B 109.5
Si4 C26 H26C 109.5
H26A C26 H26C 109.5
H26B C26 H26C 109.5
N1 La1 N3 112.98(6)
N1 La1 N4 112.01(6)
N3 La1 N4 115.54(6)
N1 La1 C11 101.98(7)
N3 La1 C11 114.94(7)
N4 La1 C11 97.68(7)
N1 La1 C12 92.72(7)
N3 La1 C12 96.50(7)
N4 La1 C12 124.56(7)
C11 La1 C12 27.08(7)
N1 La1 C10 81.66(6)
N3 La1 C10 139.10(7)
N4 La1 C10 90.62(6)
C11 La1 C10 25.93(6)
C12 La1 C10 43.23(7)
N1 La1 C13 67.17(7)
N3 La1 C13 105.83(6)
N4 La1 C13 133.27(6)
C11 La1 C13 42.96(7)
C12 La1 C13 25.55(6)
C10 La1 C13 42.71(7)
N1 La1 N2 59.99(6)
N3 La1 N2 131.12(6)
N4 La1 N2 110.73(6)
C11 La1 N2 42.01(6)
C12 La1 N2 41.80(6)
C10 La1 N2 25.67(5)
C13 La1 N2 25.35(5)
C13 N2 C10 109.7(2)
C13 N2 C8 124.5(2)
C10 N2 C8 123.8(2)
C13 N2 La1 76.58(12)
C10 N2 La1 73.96(12)
C8 N2 La1 103.59(13)
C6 N1 C7 116.91(18)
C6 N1 La1 132.28(14)
C7 N1 La1 107.68(14)
Si2 N3 Si1 122.75(11)
Si2 N3 La1 108.84(9)
Si1 N3 La1 128.23(10)
Si4 N4 Si3 119.68(11)
Si4 N4 La1 111.24(9)
Si3 N4 La1 128.85(10)
N3 Si1 C17 114.83(14)
N3 Si1 C16 111.15(13)
C17 Si1 C16 107.37(17)
N3 Si1 C15 112.47(12)
C17 Si1 C15 103.44(17)
C16 Si1 C15 106.98(17)
N3 Si2 C19 114.52(13)
N3 Si2 C18 114.68(13)
C19 Si2 C18 108.34(16)
N3 Si2 C20 108.31(11)
C19 Si2 C20 105.44(15)
C18 Si2 C20 104.70(14)
N4 Si3 C21 112.90(11)
N4 Si3 C22 113.31(13)
C21 Si3 C22 105.16(15)
N4 Si3 C23 113.70(14)
C21 Si3 C23 104.66(15)
C22 Si3 C23 106.31(19)
N4 Si4 C24 114.51(14)
N4 Si4 C26 114.66(12)
C24 Si4 C26 106.85(16)
N4 Si4 C25 109.48(11)
C24 Si4 C25 104.30(15)
C26 Si4 C25 106.23(14)

loop_
_geom_bond_atom_site_label_1
_geom_bond_atom_site_label_2
_geom_bond_distance
C1 C2 1.376(3)
C1 C6 1.399(3)
C1 H1 0.9300
C2 C3 1.380(4)
C2 H2 0.9300
C3 C4 1.374(4)
C3 H3 0.9300
C4 C5 1.385(3)
C4 H4 0.9300
C5 C6 1.403(3)
C5 H5 0.9300
C6 N1 1.385(3)
C7 N1 1.448(3)
C7 C8 1.535(3)
C7 H7A 0.9700
C7 H7B 0.9700
C8 N2 1.456(3)
C8 H8A 0.9700
C8 H8B 0.9700
C9 C10 1.489(3)
C9 H9A 0.9600
C9 H9B 0.9600
C9 H9C 0.9600
C10 C11 1.365(3)
C10 N2 1.388(3)
C10 La1 3.079(2)
C11 C12 1.410(3)
C11 La1 2.995(2)
C11 H11 0.9300
C12 C13 1.368(3)
C12 La1 3.026(2)
C12 H12 0.9300
C13 N2 1.382(3)
C13 C14 1.490(3)
C13 La1 3.141(2)
C14 H14A 0.9600
C14 H14B 0.9600
C14 H14C 0.9600
C15 Si1 1.876(3)
C15 H15A 0.9600
C15 H15B 0.9600
C15 H15C 0.9600
C16 Si1 1.865(3)
C16 H16A 0.9600
C16 H16B 0.9600
C16 H16C 0.9600
C17 Si1 1.864(3)
C17 H17A 0.9600
C17 H17B 0.9600
C17 H17C 0.9600
C18 Si2 1.873(3)
C18 H18A 0.9600
C18 H18B 0.9600
C18 H18C 0.9600
C19 Si2 1.870(3)
C19 H19A 0.9600
C19 H19B 0.9600
C19 H19C 0.9600
C20 Si2 1.885(3)
C20 H20A 0.9600
C20 H20B 0.9600
C20 H20C 0.9600
C21 Si3 1.862(3)
C21 H21A 0.9600
C21 H21B 0.9600
C21 H21C 0.9600
C22 Si3 1.869(3)
C22 H22A 0.9600
C22 H22B 0.9600
C22 H22C 0.9600
C23 Si3 1.887(3)
C23 H23A 0.9600
C23 H23B 0.9600
C23 H23C 0.9600
C24 Si4 1.869(3)
C24 H24A 0.9600
C24 H24B 0.9600
C24 H24C 0.9600
C25 Si4 1.879(3)
C25 H25A 0.9600
C25 H25B 0.9600
C25 H25C 0.9600
C26 Si4 1.871(3)
C26 H26A 0.9600
C26 H26B 0.9600
C26 H26C 0.9600
La1 N1 2.3844(18)
La1 N3 2.3961(18)
La1 N4 2.4188(17)
La1 N2 3.1591(19)
N3 Si2 1.705(2)
N3 Si1 1.717(2)
N4 Si4 1.712(2)
N4 Si3 1.721(2)
